data_4028143
loop_
_publ_author_name
'Debra D. Dolliver'
'Bijay T. Bhattarai'
'Arjun Pandey'
'Megan L. Lanier'
'Amber S. Bordelon'
'Sarju Adhikari'
'Jordan A. Dinser'
'Patrick F. Flowers'
'Veronica S. Wills'
'Caroline L. Schneider'
'Kevin H. Shaughnessy'
'Jane N. Moore'
'Steven M. Raders'
'Timothy S. Snowden'
'Artie S. McKim'
'Frank R. Fronczek'

_publ_section_title
;
 Stereospecific Suzuki, Sonogashira, and Negishi Coupling Reactions of
 N-Alkoxyimidoyl Iodides and Bromides
;
_journal_name_full 'Journal of Organic Chemistry'
_journal_page_first 3676
_journal_page_last 3687
_journal_paper_doi 10.1021/jo400179u
_journal_volume 78
_journal_year 2013
_chemical_formula_moiety 'C14 H12 N2 O3'
_chemical_formula_sum 'C14 H12 N2 O3'
_chemical_formula_weight 256.26
_chemical_name_systematic
; 
 ? 
;
_space_group_IT_number 14
_symmetry_cell_setting monoclinic
_symmetry_space_group_name_Hall '-P 2yn'
_symmetry_space_group_name_H-M 'P 1 21/n 1'
_atom_sites_solution_hydrogens geom
_atom_sites_solution_primary direct
_atom_sites_solution_secondary difmap
_audit_creation_method SHELXL-97
_cell_angle_alpha 90
_cell_angle_beta 102.879(5)
_cell_angle_gamma 90
_cell_formula_units_Z 4
_cell_length_a 8.8087(9)
_cell_length_b 9.1805(10)
_cell_length_c 16.007(2)
_cell_measurement_reflns_used 9941
_cell_measurement_temperature 90.0(5)
_cell_measurement_theta_max 32.75
_cell_measurement_theta_min 2.57
_cell_volume 1261.9(2)
_computing_cell_refinement 'Bruker SAINT'
_computing_data_collection 'Bruker APEX2'
_computing_data_reduction 'Bruker SAINT'
_computing_molecular_graphics 'ORTEP-3 for Windows (Farrugia, 1997)'
_computing_publication_material 'SHELXL-97 (Sheldrick, 2008)'
_computing_structure_refinement 'SHELXL-97 (Sheldrick, 2008)'
_computing_structure_solution 'SHELXS-97 (Sheldrick, 2008)'
_diffrn_ambient_temperature 90.0(5)
_diffrn_measured_fraction_theta_full 1.000
_diffrn_measured_fraction_theta_max 0.981
_diffrn_measurement_device_type 'Bruker Kappa APEX-II DUO'
_diffrn_measurement_method '\f and \w scans'
_diffrn_radiation_monochromator 'TRIUMPH curved graphite'
_diffrn_radiation_source 'fine-focus sealed tube'
_diffrn_radiation_type MoK\a
_diffrn_radiation_wavelength 0.71073
_diffrn_reflns_av_R_equivalents 0.0226
_diffrn_reflns_av_sigmaI/netI 0.0180
_diffrn_reflns_limit_h_max 13
_diffrn_reflns_limit_h_min -13
_diffrn_reflns_limit_k_max 13
_diffrn_reflns_limit_k_min -13
_diffrn_reflns_limit_l_max 24
_diffrn_reflns_limit_l_min -22
_diffrn_reflns_number 21739
_diffrn_reflns_theta_full 25.10
_diffrn_reflns_theta_max 32.80
_diffrn_reflns_theta_min 2.44
_exptl_absorpt_coefficient_mu 0.097
_exptl_absorpt_correction_T_max 0.9971
_exptl_absorpt_correction_T_min 0.9550
_exptl_absorpt_correction_type multi-scan
_exptl_absorpt_process_details 'SADABS (Sheldrick, 2004)'
_exptl_crystal_colour colourless
_exptl_crystal_density_diffrn 1.349
_exptl_crystal_description plate
_exptl_crystal_F_000 536
_exptl_crystal_size_max 0.48
_exptl_crystal_size_mid 0.40
_exptl_crystal_size_min 0.03
_refine_diff_density_max 0.524
_refine_diff_density_min -0.240
_refine_diff_density_rms 0.056
_refine_ls_extinction_method none
_refine_ls_goodness_of_fit_ref 1.047
_refine_ls_hydrogen_treatment constr
_refine_ls_matrix_type full
_refine_ls_number_parameters 173
_refine_ls_number_reflns 4595
_refine_ls_number_restraints 0
_refine_ls_restrained_S_all 1.047
_refine_ls_R_factor_all 0.0482
_refine_ls_R_factor_gt 0.0401
_refine_ls_shift/su_max 0.001
_refine_ls_shift/su_mean 0.000
_refine_ls_structure_factor_coef Fsqd
_refine_ls_weighting_details 'calc w=1/[\s^2^(Fo^2^)+(0.0679P)^2^+0.3251P] where P=(Fo^2^+2Fc^2^)/3'
_refine_ls_weighting_scheme calc
_refine_ls_wR_factor_gt 0.1138
_refine_ls_wR_factor_ref 0.1208
_reflns_number_gt 3915
_reflns_number_total 4595
_reflns_threshold_expression I>2\s(I)
_cod_data_source_file jo400179u_si_002_03.cif
_cod_data_source_block 6Ze
_cod_original_sg_symbol_Hall '-P 2yn '
_cod_original_sg_symbol_H-M 'P 21/n '
_cod_database_code 4028143

loop_
_symmetry_equiv_pos_as_xyz
'x, y, z'
'-x+1/2, y+1/2, -z+1/2'
'-x, -y, -z'
'x-1/2, -y-1/2, z-1/2'

loop_
_atom_site_label
_atom_site_type_symbol
_atom_site_fract_x
_atom_site_fract_y
_atom_site_fract_z
_atom_site_U_iso_or_equiv
_atom_site_adp_type
_atom_site_occupancy
_atom_site_symmetry_multiplicity
_atom_site_calc_flag
_atom_site_refinement_flags
O1 O 0.48459(8) 0.55220(7) 0.69547(4) 0.02091(14) Uani 1 1 d .
O2 O 0.96165(9) 0.74487(9) 0.43567(5) 0.02982(17) Uani 1 1 d .
O3 O 1.08234(9) 0.80205(9) 0.56453(5) 0.03291(18) Uani 1 1 d .
N1 N 0.48236(8) 0.39977(8) 0.68802(4) 0.01722(14) Uani 1 1 d .
N2 N 0.98367(9) 0.73313(9) 0.51382(5) 0.02040(15) Uani 1 1 d .
C1 C 0.57974(9) 0.35316(9) 0.64483(5) 0.01408(14) Uani 1 1 d .
C2 C 0.57826(9) 0.19455(9) 0.62854(5) 0.01429(14) Uani 1 1 d .
C3 C 0.44531(10) 0.11083(10) 0.62831(5) 0.01871(16) Uani 1 1 d .
H3 H 0.3526 0.1566 0.6358 0.022 Uiso 1 1 calc R
C4 C 0.44879(11) -0.03900(10) 0.61708(6) 0.02254(18) Uani 1 1 d .
H4 H 0.3584 -0.0955 0.6170 0.027 Uiso 1 1 calc R
C5 C 0.58423(11) -0.10676(10) 0.60594(6) 0.02260(18) Uani 1 1 d .
H5 H 0.5870 -0.2095 0.5996 0.027 Uiso 1 1 calc R
C6 C 0.71533(11) -0.02386(10) 0.60415(6) 0.02025(17) Uani 1 1 d .
H6 H 0.8072 -0.0699 0.5955 0.024 Uiso 1 1 calc R
C7 C 0.71257(10) 0.12632(9) 0.61499(5) 0.01639(15) Uani 1 1 d .
H7 H 0.8022 0.1827 0.6132 0.020 Uiso 1 1 calc R
C8 C 0.68968(9) 0.44795(8) 0.61124(5) 0.01352(14) Uani 1 1 d .
C9 C 0.68553(9) 0.45078(9) 0.52348(5) 0.01504(15) Uani 1 1 d .
H9 H 0.6163 0.3883 0.4857 0.018 Uiso 1 1 calc R
C10 C 0.78207(9) 0.54446(9) 0.49122(5) 0.01608(15) Uani 1 1 d .
H10 H 0.7774 0.5494 0.4314 0.019 Uiso 1 1 calc R
C11 C 0.88546(9) 0.63071(9) 0.54838(5) 0.01562(15) Uani 1 1 d .
C12 C 0.89738(10) 0.62608(9) 0.63623(5) 0.01748(15) Uani 1 1 d .
H12 H 0.9718 0.6840 0.6741 0.021 Uiso 1 1 calc R
C13 C 0.79739(9) 0.53425(9) 0.66727(5) 0.01640(15) Uani 1 1 d .
H13 H 0.8022 0.5301 0.7271 0.020 Uiso 1 1 calc R
C14 C 0.37900(12) 0.59238(12) 0.74783(6) 0.0272(2) Uani 1 1 d .
H14A H 0.2735 0.5607 0.7202 0.041 Uiso 1 1 calc R
H14B H 0.3803 0.6984 0.7551 0.041 Uiso 1 1 calc R
H14C H 0.4109 0.5456 0.8040 0.041 Uiso 1 1 calc R

loop_
_atom_site_aniso_label
_atom_site_aniso_U_11
_atom_site_aniso_U_22
_atom_site_aniso_U_33
_atom_site_aniso_U_23
_atom_site_aniso_U_13
_atom_site_aniso_U_12
O1 0.0241(3) 0.0193(3) 0.0211(3) -0.0026(2) 0.0090(2) 0.0044(2)
O2 0.0249(3) 0.0401(4) 0.0257(3) 0.0136(3) 0.0083(3) -0.0022(3)
O3 0.0301(4) 0.0348(4) 0.0364(4) -0.0074(3) 0.0129(3) -0.0159(3)
N1 0.0186(3) 0.0189(3) 0.0142(3) -0.0004(2) 0.0038(2) 0.0016(2)
N2 0.0171(3) 0.0204(3) 0.0255(4) 0.0031(3) 0.0085(3) 0.0002(3)
C1 0.0149(3) 0.0162(3) 0.0105(3) 0.0010(2) 0.0014(2) -0.0001(3)
C2 0.0154(3) 0.0159(3) 0.0110(3) 0.0008(2) 0.0018(2) -0.0013(3)
C3 0.0160(3) 0.0213(4) 0.0177(3) 0.0029(3) 0.0013(3) -0.0026(3)
C4 0.0211(4) 0.0211(4) 0.0226(4) 0.0024(3) -0.0010(3) -0.0069(3)
C5 0.0286(4) 0.0164(4) 0.0205(4) -0.0014(3) 0.0006(3) -0.0036(3)
C6 0.0247(4) 0.0176(4) 0.0189(4) -0.0019(3) 0.0059(3) 0.0007(3)
C7 0.0181(3) 0.0164(3) 0.0151(3) -0.0001(3) 0.0047(3) -0.0007(3)
C8 0.0145(3) 0.0141(3) 0.0119(3) 0.0005(2) 0.0029(2) 0.0011(2)
C9 0.0154(3) 0.0179(3) 0.0113(3) -0.0007(2) 0.0018(2) -0.0003(3)
C10 0.0166(3) 0.0196(4) 0.0121(3) 0.0017(3) 0.0033(2) 0.0020(3)
C11 0.0147(3) 0.0156(3) 0.0174(3) 0.0022(3) 0.0052(3) 0.0007(3)
C12 0.0174(3) 0.0182(4) 0.0164(3) -0.0025(3) 0.0028(3) -0.0017(3)
C13 0.0184(3) 0.0187(4) 0.0118(3) -0.0012(3) 0.0025(3) -0.0012(3)
C14 0.0270(4) 0.0339(5) 0.0227(4) -0.0068(4) 0.0096(3) 0.0082(4)

loop_
_atom_type_symbol
_atom_type_description
_atom_type_scat_dispersion_real
_atom_type_scat_dispersion_imag
_atom_type_scat_source
C C 0.0033 0.0016 'International Tables Vol C Tables 4.2.6.8 and 6.1.1.4'
H H 0.0000 0.0000 'International Tables Vol C Tables 4.2.6.8 and 6.1.1.4'
N N 0.0061 0.0033 'International Tables Vol C Tables 4.2.6.8 and 6.1.1.4'
O O 0.0106 0.0060 'International Tables Vol C Tables 4.2.6.8 and 6.1.1.4'

loop_
_geom_angle_atom_site_label_1
_geom_angle_atom_site_label_2
_geom_angle_atom_site_label_3
_geom_angle
N1 O1 C14 107.92(7)
C1 N1 O1 112.21(7)
O3 N2 O2 123.90(8)
O3 N2 C11 118.18(8)
O2 N2 C11 117.92(8)
N1 C1 C2 116.14(7)
N1 C1 C8 124.33(7)
C2 C1 C8 119.52(7)
C7 C2 C3 119.34(8)
C7 C2 C1 119.61(7)
C3 C2 C1 121.03(7)
C4 C3 C2 120.11(8)
C4 C3 H3 119.9
C2 C3 H3 119.9
C3 C4 C5 120.24(8)
C3 C4 H4 119.9
C5 C4 H4 119.9
C6 C5 C4 119.89(8)
C6 C5 H5 120.1
C4 C5 H5 120.1
C5 C6 C7 120.20(8)
C5 C6 H6 119.9
C7 C6 H6 119.9
C6 C7 C2 120.18(8)
C6 C7 H7 119.9
C2 C7 H7 119.9
C9 C8 C13 119.77(7)
C9 C8 C1 120.04(7)
C13 C8 C1 120.19(7)
C10 C9 C8 120.32(7)
C10 C9 H9 119.8
C8 C9 H9 119.8
C11 C10 C9 118.38(7)
C11 C10 H10 120.8
C9 C10 H10 120.8
C10 C11 C12 122.80(7)
C10 C11 N2 118.23(7)
C12 C11 N2 118.96(7)
C11 C12 C13 118.06(7)
C11 C12 H12 121.0
C13 C12 H12 121.0
C12 C13 C8 120.57(7)
C12 C13 H13 119.7
C8 C13 H13 119.7
O1 C14 H14A 109.5
O1 C14 H14B 109.5
H14A C14 H14B 109.5
O1 C14 H14C 109.5
H14A C14 H14C 109.5
H14B C14 H14C 109.5

loop_
_geom_bond_atom_site_label_1
_geom_bond_atom_site_label_2
_geom_bond_distance
O1 N1 1.4042(10)
O1 C14 1.4322(11)
O2 N2 1.2272(11)
O3 N2 1.2248(11)
N1 C1 1.2890(10)
N2 C11 1.4670(11)
C1 C2 1.4789(11)
C1 C8 1.4887(11)
C2 C7 1.3977(11)
C2 C3 1.4001(11)
C3 C4 1.3884(13)
C3 H3 0.9500
C4 C5 1.3917(14)
C4 H4 0.9500
C5 C6 1.3887(13)
C5 H5 0.9500
C6 C7 1.3905(12)
C6 H6 0.9500
C7 H7 0.9500
C8 C9 1.3973(10)
C8 C13 1.3974(11)
C9 C10 1.3876(11)
C9 H9 0.9500
C10 C11 1.3864(11)
C10 H10 0.9500
C11 C12 1.3873(11)
C12 C13 1.3887(11)
C12 H12 0.9500
C13 H13 0.9500
C14 H14A 0.9800
C14 H14B 0.9800
C14 H14C 0.9800

loop_
_geom_torsion_atom_site_label_1
_geom_torsion_atom_site_label_2
_geom_torsion_atom_site_label_3
_geom_torsion_atom_site_label_4
_geom_torsion
C14 O1 N1 C1 -177.11(7)
O1 N1 C1 C2 -176.02(6)
O1 N1 C1 C8 3.72(11)
N1 C1 C2 C7 -154.06(7)
C8 C1 C2 C7 26.19(10)
N1 C1 C2 C3 24.53(11)
C8 C1 C2 C3 -155.22(7)
C7 C2 C3 C4 1.78(12)
C1 C2 C3 C4 -176.82(7)
C2 C3 C4 C5 -0.05(13)
C3 C4 C5 C6 -1.43(13)
C4 C5 C6 C7 1.16(13)
C5 C6 C7 C2 0.58(12)
C3 C2 C7 C6 -2.04(11)
C1 C2 C7 C6 176.57(7)
N1 C1 C8 C9 -122.05(9)
C2 C1 C8 C9 57.67(10)
N1 C1 C8 C13 58.00(11)
C2 C1 C8 C13 -122.28(8)
C13 C8 C9 C10 -3.41(12)
C1 C8 C9 C10 176.63(7)
C8 C9 C10 C11 2.14(12)
C9 C10 C11 C12 0.68(12)
C9 C10 C11 N2 -178.00(7)
O3 N2 C11 C10 -175.09(8)
O2 N2 C11 C10 5.10(12)
O3 N2 C11 C12 6.18(12)
O2 N2 C11 C12 -173.63(8)
C10 C11 C12 C13 -2.17(13)
N2 C11 C12 C13 176.50(7)
C11 C12 C13 C8 0.84(12)
C9 C8 C13 C12 1.89(12)
C1 C8 C13 C12 -178.16(7)
